data_4502697
loop_
_publ_author_name
'Varughese, Sunil'
'Draper, Sylvia M.'

_publ_section_title
;
 Pyridazines in Crystal Engineering. A Systematic Evaluation of the Role
 of Isomerism and Steric Factors in Determining Crystal Packing and
 Nano/Microcrystal Morphologies
;
_journal_issue 6
_journal_name_full 'Crystal Growth &amp; Design'
_journal_page_first 2571
_journal_paper_doi 10.1021/cg9015383
_journal_volume 10
_journal_year 2010
_chemical_formula_moiety 'C34 H22 N8, 2(C H4 O)'
_chemical_formula_sum 'C36 H30 N8 O2'
_chemical_formula_weight 606.68
_chemical_name_systematic
; 
 ? 
;
_space_group_IT_number 148
_symmetry_cell_setting trigonal
_symmetry_space_group_name_Hall '-R 3'
_symmetry_space_group_name_H-M 'R -3 :H'
_atom_sites_solution_hydrogens geom
_atom_sites_solution_primary direct
_atom_sites_solution_secondary difmap
_audit_creation_method SHELXL-97
_cell_angle_alpha 90.00
_cell_angle_beta 90.00
_cell_angle_gamma 120.00
_cell_formula_units_Z 9
_cell_length_a 35.650(5)
_cell_length_b 35.650(5)
_cell_length_c 6.306(2)
_cell_measurement_reflns_used 6751
_cell_measurement_temperature 123(2)
_cell_measurement_theta_max 24.99
_cell_measurement_theta_min 2.26
_cell_volume 6941(3)
_computing_cell_refinement 'Bruker SMART'
_computing_data_collection 'Bruker SMART'
_computing_data_reduction 'Bruker SAINT'
_computing_molecular_graphics 'Bruker SHELXTL'
_computing_publication_material 'Bruker SHELXTL'
_computing_structure_refinement 'SHELXL-97 (Sheldrick, 1997)'
_computing_structure_solution 'SHELXS-97 (Sheldrick, 1990)'
_diffrn_ambient_temperature 123(2)
_diffrn_measured_fraction_theta_full 0.993
_diffrn_measured_fraction_theta_max 0.993
_diffrn_measurement_device_type 'CCD area detector'
_diffrn_measurement_method 'phi and omega scans'
_diffrn_radiation_monochromator graphite
_diffrn_radiation_source 'fine-focus sealed tube'
_diffrn_radiation_type MoK\a
_diffrn_radiation_wavelength 0.71073
_diffrn_reflns_av_R_equivalents 0.0719
_diffrn_reflns_av_sigmaI/netI 0.0427
_diffrn_reflns_limit_h_max 47
_diffrn_reflns_limit_h_min -47
_diffrn_reflns_limit_k_max 47
_diffrn_reflns_limit_k_min -47
_diffrn_reflns_limit_l_max 8
_diffrn_reflns_limit_l_min -8
_diffrn_reflns_number 28713
_diffrn_reflns_theta_full 28.37
_diffrn_reflns_theta_max 28.37
_diffrn_reflns_theta_min 1.98
_exptl_absorpt_coefficient_mu 0.085
_exptl_absorpt_correction_T_max 0.9899
_exptl_absorpt_correction_T_min 0.9791
_exptl_absorpt_correction_type multi-scan
_exptl_absorpt_process_details 'SADABS; Sheldrick, 1996'
_exptl_crystal_colour Colorless
_exptl_crystal_density_diffrn 1.306
_exptl_crystal_density_method 'not measured'
_exptl_crystal_description Blocks
_exptl_crystal_F_000 2862
_exptl_crystal_size_max 0.25
_exptl_crystal_size_mid 0.15
_exptl_crystal_size_min 0.12
_refine_diff_density_max 0.523
_refine_diff_density_min -0.611
_refine_diff_density_rms 0.083
_refine_ls_extinction_method none
_refine_ls_goodness_of_fit_ref 1.134
_refine_ls_hydrogen_treatment constr
_refine_ls_matrix_type full
_refine_ls_number_parameters 210
_refine_ls_number_reflns 3840
_refine_ls_number_restraints 0
_refine_ls_restrained_S_all 1.134
_refine_ls_R_factor_all 0.0856
_refine_ls_R_factor_gt 0.0705
_refine_ls_shift/su_max 0.000
_refine_ls_shift/su_mean 0.000
_refine_ls_structure_factor_coef Fsqd
_refine_ls_weighting_details 'calc w=1/[\s^2^(Fo^2^)+(0.0899P)^2^+19.6450P] where P=(Fo^2^+2Fc^2^)/3'
_refine_ls_weighting_scheme calc
_refine_ls_wR_factor_gt 0.1896
_refine_ls_wR_factor_ref 0.1982
_reflns_number_gt 3139
_reflns_number_total 3840
_reflns_threshold_expression >2sigma(I)
_cod_data_source_file cg9015383_si_003.cif
_cod_data_source_block 2a
_cod_depositor_comments
;
The following automatic conversions were performed:

'_symmetry_cell_setting' value 'Trigonal' changed to 'trigonal'
according to /home/saulius/struct/CIF-dictionaries/cif_core.dic
dictionary named 'cif_core.dic' version 2.4.2 from
2011-04-26.

'_exptl_absorpt_correction_type' value 'multi scan'
changed to 'multi-scan' according to
/home/saulius/struct/CIF-dictionaries/cif_core.dic dictionary named
'cif_core.dic' version 2.4.2 from 2011-04-26.

Automatic conversion script
Id: cif_fix_values 1715 2011-07-08 13:25:40Z adriana 
;
_cod_original_sg_symbol_H-M 'R -3'
_cod_database_code 4502697

loop_
_symmetry_equiv_pos_as_xyz
'x, y, z'
'-y, x-y, z'
'-x+y, -x, z'
'x+2/3, y+1/3, z+1/3'
'-y+2/3, x-y+1/3, z+1/3'
'-x+y+2/3, -x+1/3, z+1/3'
'x+1/3, y+2/3, z+2/3'
'-y+1/3, x-y+2/3, z+2/3'
'-x+y+1/3, -x+2/3, z+2/3'
'-x, -y, -z'
'y, -x+y, -z'
'x-y, x, -z'
'-x+2/3, -y+1/3, -z+1/3'
'y+2/3, -x+y+1/3, -z+1/3'
'x-y+2/3, x+1/3, -z+1/3'
'-x+1/3, -y+2/3, -z+2/3'
'y+1/3, -x+y+2/3, -z+2/3'
'x-y+1/3, x+2/3, -z+2/3'

loop_
_atom_site_label
_atom_site_type_symbol
_atom_site_fract_x
_atom_site_fract_y
_atom_site_fract_z
_atom_site_U_iso_or_equiv
_atom_site_adp_type
_atom_site_occupancy
_atom_site_symmetry_multiplicity
_atom_site_calc_flag
_atom_site_refinement_flags
C26 C 0.54330(8) 0.41660(8) -0.3413(5) 0.0367(7) Uani 1 1 d .
H26 H 0.5134 0.3965 -0.3607 0.044 Uiso 1 1 calc R
C25 C 0.57212(9) 0.41629(9) -0.4868(5) 0.0355(6) Uani 1 1 d .
H25 H 0.5622 0.3965 -0.6021 0.043 Uiso 1 1 calc R
C24 C 0.61545(8) 0.44526(8) -0.4608(4) 0.0275(5) Uani 1 1 d .
H24 H 0.6362 0.4459 -0.5578 0.033 Uiso 1 1 calc R
C23 C 0.62837(7) 0.47347(7) -0.2903(4) 0.0213(5) Uani 1 1 d .
H23 H 0.6581 0.4938 -0.2680 0.026 Uiso 1 1 calc R
C34 C 0.71954(7) 0.61289(7) 0.8222(4) 0.0228(5) Uani 1 1 d .
H34 H 0.7477 0.6208 0.8714 0.027 Uiso 1 1 calc R
C36 C 0.65321(7) 0.61276(7) 0.8549(3) 0.0224(5) Uani 1 1 d .
H36 H 0.6356 0.6212 0.9309 0.027 Uiso 1 1 calc R
C35 C 0.69394(7) 0.62482(7) 0.9358(4) 0.0227(5) Uani 1 1 d .
H35 H 0.7039 0.6407 1.0644 0.027 Uiso 1 1 calc R
C42 C 0.50479(6) 0.48707(7) 0.1999(3) 0.0167(4) Uani 1 1 d .
H42 H 0.5080 0.4781 0.3375 0.020 Uiso 1 1 calc R
C13 C 0.60998(6) 0.50086(6) 0.0349(3) 0.0159(4) Uani 1 1 d .
C22 C 0.59705(7) 0.47159(6) -0.1520(3) 0.0178(4) Uani 1 1 d .
C16 C 0.64248(6) 0.55128(6) 0.3791(3) 0.0157(4) Uani 1 1 d .
C33 C 0.70396(7) 0.58942(7) 0.6373(4) 0.0202(4) Uani 1 1 d .
H33 H 0.7212 0.5811 0.5573 0.024 Uiso 1 1 calc R
C32 C 0.66226(6) 0.57818(6) 0.5704(3) 0.0159(4) Uani 1 1 d .
C46 C 0.53480(6) 0.51822(7) -0.1388(3) 0.0170(4) Uani 1 1 d .
H46 H 0.5586 0.5307 -0.2345 0.020 Uiso 1 1 calc R
C41 C 0.54006(6) 0.50531(6) 0.0625(3) 0.0147(4) Uani 1 1 d .
C14 C 0.58328(6) 0.51410(6) 0.1368(3) 0.0148(4) Uani 1 1 d .
C15 C 0.60036(6) 0.53909(6) 0.3161(3) 0.0151(4) Uani 1 1 d .
H15 H 0.5836 0.5480 0.3962 0.018 Uiso 1 1 calc R
C90 C 0.37927(17) 0.61471(17) 0.9478(7) 0.0779(13) Uani 1 1 d .
H90A H 0.3640 0.6233 1.0488 0.117 Uiso 1 1 calc R
H90B H 0.4090 0.6253 0.9972 0.117 Uiso 1 1 calc R
H90C H 0.3641 0.5831 0.9366 0.117 Uiso 1 1 calc R
N21 N 0.55475(6) 0.44331(6) -0.1754(4) 0.0275(5) Uani 1 1 d .
N12 N 0.65028(6) 0.51369(6) 0.1025(3) 0.0193(4) Uani 1 1 d .
N31 N 0.63728(6) 0.58998(6) 0.6765(3) 0.0187(4) Uani 1 1 d .
N11 N 0.66690(6) 0.53928(6) 0.2707(3) 0.0198(4) Uani 1 1 d .
O90 O 0.38027(9) 0.63282(8) 0.7457(4) 0.0596(7) Uani 1 1 d .
H90 H 0.3581 0.6156 0.6766 0.089 Uiso 1 1 calc R

loop_
_atom_site_aniso_label
_atom_site_aniso_U_11
_atom_site_aniso_U_22
_atom_site_aniso_U_33
_atom_site_aniso_U_23
_atom_site_aniso_U_13
_atom_site_aniso_U_12
C26 0.0207(12) 0.0260(12) 0.0525(17) -0.0206(12) -0.0013(11) 0.0035(10)
C25 0.0344(14) 0.0275(13) 0.0393(15) -0.0181(11) -0.0009(11) 0.0115(11)
C24 0.0282(12) 0.0236(11) 0.0290(13) -0.0054(9) 0.0070(10) 0.0116(10)
C23 0.0202(10) 0.0169(10) 0.0241(11) -0.0007(8) 0.0037(8) 0.0072(8)
C34 0.0173(10) 0.0192(10) 0.0260(12) 0.0018(8) -0.0074(8) 0.0046(8)
C36 0.0226(11) 0.0213(10) 0.0175(10) -0.0007(8) 0.0034(8) 0.0066(9)
C35 0.0244(11) 0.0173(10) 0.0169(10) 0.0002(8) -0.0025(8) 0.0033(8)
C42 0.0151(9) 0.0176(9) 0.0146(9) -0.0005(7) -0.0004(7) 0.0061(8)
C13 0.0136(9) 0.0135(9) 0.0192(10) 0.0014(7) 0.0028(7) 0.0056(8)
C22 0.0174(10) 0.0132(9) 0.0215(11) -0.0007(8) 0.0010(8) 0.0067(8)
C16 0.0128(9) 0.0152(9) 0.0177(10) 0.0020(7) 0.0006(7) 0.0058(8)
C33 0.0153(10) 0.0195(10) 0.0244(11) 0.0002(8) -0.0013(8) 0.0076(8)
C32 0.0128(9) 0.0146(9) 0.0174(10) 0.0026(7) 0.0006(7) 0.0046(7)
C46 0.0119(9) 0.0179(10) 0.0172(10) -0.0004(7) 0.0028(7) 0.0045(8)
C41 0.0111(9) 0.0114(9) 0.0179(10) -0.0042(7) -0.0013(7) 0.0028(7)
C14 0.0112(9) 0.0140(9) 0.0166(10) 0.0027(7) 0.0020(7) 0.0044(7)
C15 0.0113(9) 0.0159(9) 0.0171(10) 0.0006(7) 0.0010(7) 0.0061(7)
C90 0.085(3) 0.083(3) 0.050(2) 0.001(2) 0.003(2) 0.031(3)
N21 0.0179(9) 0.0203(9) 0.0374(12) -0.0101(8) 0.0035(8) 0.0045(8)
N12 0.0150(8) 0.0227(9) 0.0205(9) -0.0028(7) 0.0003(7) 0.0096(7)
N31 0.0148(8) 0.0197(9) 0.0179(9) -0.0013(7) 0.0008(7) 0.0058(7)
N11 0.0156(8) 0.0254(9) 0.0191(9) -0.0026(7) -0.0004(7) 0.0108(7)
O90 0.0569(16) 0.0534(15) 0.0685(17) 0.0003(13) 0.0003(13) 0.0276(13)

loop_
_atom_type_symbol
_atom_type_description
_atom_type_scat_dispersion_real
_atom_type_scat_dispersion_imag
_atom_type_scat_source
C C 0.0033 0.0016 'International Tables Vol C Tables 4.2.6.8 and 6.1.1.4'
H H 0.0000 0.0000 'International Tables Vol C Tables 4.2.6.8 and 6.1.1.4'
N N 0.0061 0.0033 'International Tables Vol C Tables 4.2.6.8 and 6.1.1.4'
O O 0.0106 0.0060 'International Tables Vol C Tables 4.2.6.8 and 6.1.1.4'

loop_
_geom_angle_atom_site_label_1
_geom_angle_atom_site_label_2
_geom_angle_atom_site_label_3
_geom_angle
_geom_angle_site_symmetry_1
N21 C26 C25 124.3(2) .
C24 C25 C26 118.4(2) .
C25 C24 C23 118.7(2) .
C24 C23 C22 119.0(2) .
C33 C34 C35 119.8(2) .
N31 C36 C35 123.9(2) .
C34 C35 C36 117.6(2) .
C46 C42 C41 120.82(19) 10_665
N12 C13 C14 121.89(19) .
N12 C13 C22 113.25(17) .
C14 C13 C22 124.86(18) .
N21 C22 C23 122.8(2) .
N21 C22 C13 116.95(18) .
C23 C22 C13 120.21(19) .
N11 C16 C15 121.79(19) .
N11 C16 C32 116.68(18) .
C15 C16 C32 121.54(18) .
C34 C33 C32 118.5(2) .
N31 C32 C33 122.58(19) .
N31 C32 C16 115.72(18) .
C33 C32 C16 121.68(19) .
C42 C46 C41 120.36(18) 10_665
C42 C41 C46 118.82(18) .
C42 C41 C14 120.08(18) .
C46 C41 C14 120.90(18) .
C15 C14 C13 115.83(18) .
C15 C14 C41 118.12(18) .
C13 C14 C41 125.98(18) .
C14 C15 C16 119.57(18) .
C26 N21 C22 116.8(2) .
N11 N12 C13 121.43(18) .
C36 N31 C32 117.66(19) .
N12 N11 C16 119.36(17) .

loop_
_geom_bond_atom_site_label_1
_geom_bond_atom_site_label_2
_geom_bond_distance
_geom_bond_site_symmetry_2
C26 N21 1.334(3) .
C26 C25 1.382(4) .
C25 C24 1.373(4) .
C24 C23 1.384(3) .
C23 C22 1.392(3) .
C34 C33 1.379(3) .
C34 C35 1.384(3) .
C36 N31 1.336(3) .
C36 C35 1.389(3) .
C42 C46 1.382(3) 10_665
C42 C41 1.392(3) .
C13 N12 1.341(3) .
C13 C14 1.411(3) .
C13 C22 1.487(3) .
C22 N21 1.338(3) .
C16 N11 1.335(3) .
C16 C15 1.396(3) .
C16 C32 1.482(3) .
C33 C32 1.397(3) .
C32 N31 1.339(3) .
C46 C42 1.382(3) 10_665
C46 C41 1.394(3) .
C41 C14 1.486(3) .
C14 C15 1.378(3) .
C90 O90 1.421(5) .
N12 N11 1.329(3) .
